data_2007542
loop_
_publ_author_name
'Peeters, Oswald M.'
'Meurisse, Rita L.'
'Blaton, Norbert M.'
'De Ranter, Camiel J.'

_publ_section_title
;
 ({-})-(2<i>S</i>)-Tifluadom Hydrochloride and Two of its
 ({-})-(2<i>S</i>)-2-(Acylaminomethyl)benzodiazepine Hydrochloride
 Analogues
;
_journal_issue 8
_journal_name_full 'Acta Crystallographica Section C'
_journal_page_first 1133
_journal_page_last 1137
_journal_paper_doi 10.1107/S0108270198003412
_journal_volume 54
_journal_year 1998
_chemical_formula_moiety 'C22 H21 F1 N3 O1 S1 1+, Cl1 1-'
_chemical_formula_sum 'C22 H21 Cl F N3 O S'
_chemical_formula_weight 429.93
_chemical_name_systematic
;
(-)-(2S)-5-(2-Fluorophenyl)-1-methyl-2-(3-thenoylaminomethyl)-2,3-dihydro-
1H-1,4-benzodiazepin-4-ium Chloride
;
_space_group_IT_number 19
_symmetry_cell_setting orthorhombic
_symmetry_space_group_name_Hall 'P 2ac 2ab'
_symmetry_space_group_name_H-M 'P 21 21 21'
_cell_angle_alpha 90.00
_cell_angle_beta 90.00
_cell_angle_gamma 90.00
_cell_formula_units_Z 4
_cell_length_a 6.4494(6)
_cell_length_b 15.0000(10)
_cell_length_c 21.3340(10)
_cell_measurement_reflns_used 39
_cell_measurement_temperature 293
_cell_measurement_theta_max 27.93
_cell_measurement_theta_min 11.02
_cell_volume 2063.9(3)
_computing_cell_refinement XSCANS
_computing_data_collection 'XSCANS (Siemens, 1996)'
_computing_data_reduction XSCANS
_computing_molecular_graphics 'DIAMOND (Bergerhoff, 1996)'
_computing_publication_material 'PARST (Nardelli, 1983)'
_computing_structure_refinement 'SHELXL93 (Sheldrick, 1993)'
_computing_structure_solution 'SIR92 (Altomare et al., 1994)'
_diffrn_measurement_device_type 'Siemens P4 four-circle'
_diffrn_measurement_method \w/2\q
_diffrn_radiation_type 'Cu K\a'
_diffrn_radiation_wavelength 1.54184
_diffrn_reflns_av_R_equivalents .069
_diffrn_reflns_limit_h_max 7
_diffrn_reflns_limit_h_min -1
_diffrn_reflns_limit_k_max 18
_diffrn_reflns_limit_k_min -1
_diffrn_reflns_limit_l_max 25
_diffrn_reflns_limit_l_min -1
_diffrn_reflns_number 2691
_diffrn_reflns_theta_max 67.96
_diffrn_standards_decay_% 6.0
_diffrn_standards_interval_count 100
_diffrn_standards_number 3
_exptl_absorpt_coefficient_mu 2.810
_exptl_absorpt_correction_T_max .755
_exptl_absorpt_correction_T_min .330
_exptl_absorpt_correction_type psi-scan
_exptl_absorpt_process_details '(XEMP; Siemens, 1989)'
_exptl_crystal_colour red-orange
_exptl_crystal_density_diffrn 1.384
_exptl_crystal_density_meas 1.382
_exptl_crystal_density_method 'flotation in n-heptane/CCl~4~          '
_exptl_crystal_description prism
_exptl_crystal_F_000 896
_exptl_crystal_size_max .44
_exptl_crystal_size_mid .34
_exptl_crystal_size_min .10
_refine_diff_density_max .23
_refine_diff_density_min -.28
_refine_ls_abs_structure_details 'Flack (1983)'
_refine_ls_abs_structure_Flack .02(2)
_refine_ls_extinction_coef .0050(7)
_refine_ls_extinction_method 'SHELXL93 (Sheldrick, 1993)'
_refine_ls_goodness_of_fit_all 1.069
_refine_ls_goodness_of_fit_ref 1.069
_refine_ls_hydrogen_treatment 'H atoms constrained'
_refine_ls_matrix_type full
_refine_ls_number_parameters 274
_refine_ls_number_reflns 2463
_refine_ls_R_factor_all .046
_refine_ls_R_factor_gt .045
_refine_ls_shift/su_max .001
_refine_ls_structure_factor_coef Fsqd
_refine_ls_weighting_details 'w = 1/[\s^2^(Fo^2^)+(0.0889P)^2^+0.2960P]  where P = (Fo^2^+2Fc^2^)/3'
_refine_ls_weighting_scheme calc
_refine_ls_wR_factor_all .123
_refine_ls_wR_factor_ref .123
_reflns_number_gt 1925
_reflns_number_total 1995
_reflns_threshold_expression F^2^>2\s(F^2^)
_cod_data_source_file na1340.cif
_cod_data_source_block na1340a
_cod_depositor_comments
;
 Marking atoms 'F2'', 'H6'' and 'H2'', 'F6'' as belonging to disorder groups
 '1' and '2' with the occupancies of '0.919(6)' and '0.081(6)' respectively
 after consulting the original publication.

 Antanas Vaitkus,
 2017-09-05

The following automatic conversions were performed:
'_symmetry_cell_setting' value 'Orthorhombic' changed to 'orthorhombic'
according to '/home/saulius/struct/CIF-dictionaries/cif_core.dic'
dictionary named 'cif_core.dic' version 2.4.1 from 2010-06-29.

Automatic conversion script
Id: cif_fix_enum 1527 2010-12-29 10:47:43Z saulius 

The following automatic conversions were performed:

'_exptl_absorpt_correction_type' value '\y scan' was replaced with
the value 'psi-scan' as specified in the replacement file
'src/cod-tools/trunk/data/replacement-values/replacement_values.lst'.

Automatic conversion script
Id: cif_fix_values 5376 2017-05-30 11:51:03Z andrius 
;
_cod_original_cell_volume 2064.0(3)
_cod_original_formula_sum 'C22 H21 Cl1 F1 N3 O1 S1'
_cod_database_code 2007542

loop_
_symmetry_equiv_pos_as_xyz
X,Y,Z
1/2-X,-Y,1/2+Z
-X,1/2+Y,1/2-Z
1/2+X,1/2-Y,-Z

loop_
_atom_site_label
_atom_site_fract_x
_atom_site_fract_y
_atom_site_fract_z
_atom_site_U_iso_or_equiv
_atom_site_adp_type
_atom_site_calc_flag
_atom_site_calc_attached_atom
_atom_site_refinement_flags
_atom_site_type_symbol
_atom_site_occupancy
_atom_site_disorder_group
Cl .31790(10) .46328(5) .39175(4) .0601(3) aniso . . . Cl 1 .
N1 .7771(4) .6074(2) .58070(10) .0515(7) aniso . . . N 1 .
C2 .6822(5) .6217(2) .51900(10) .0436(7) aniso . . . C 1 .
C3 .4499(5) .6079(2) .5207(2) .0459(8) aniso . . . C 1 .
N4 .3955(4) .5143(2) .52680(10) .0443(7) aniso . . . N 1 .
C5 .4225(4) .4696(2) .57790(10) .0426(7) aniso . . . C 1 .
C5a .5192(5) .5078(2) .63360(10) .0445(8) aniso . . . C 1 .
C6 .4448(6) .4761(2) .6914(2) .0580(10) aniso . . . C 1 .
C7 .5207(8) .5040(3) .7476(2) .0680(10) aniso . . . C 1 .
C8 .6851(7) .5626(3) .7468(2) .0690(10) aniso . . . C 1 .
C9 .7636(6) .5959(2) .6928(2) .0590(10) aniso . . . C 1 .
C9a .6848(5) .5723(2) .63290(10) .0466(8) aniso . . . C 1 .
C10 .9584(6) .6655(4) .5890(2) .078(2) aniso . . . C 1 .
C11 .7915(5) .5651(2) .46900(10) .0494(8) aniso . . . C 1 .
N12 .7259(4) .5907(2) .40690(10) .0508(7) aniso . . . N 1 .
C13 .8037(5) .6622(2) .37800(10) .0487(8) aniso . . . C 1 .
O14 .9411(4) .7087(2) .40200(10) .0654(8) aniso . . . O 1 .
C15 .7130(6) .6861(2) .31600(10) .0507(9) aniso . . . C 1 .
C16 .5472(7) .6464(3) .2885(2) .0680(10) aniso . . . C 1 .
S17 .4814(2) .69649(8) .22028(5) .0855(4) aniso . . . S 1 .
C18 .6732(6) .7733(2) .2264(2) .0640(10) aniso . . . C 1 .
C19 .7848(6) .7595(2) .2802(2) .0610(10) aniso . . . C 1 .
C1' .3541(5) .3755(2) .57940(10) .0446(8) aniso . . . C 1 .
C2' .1564(5) .3498(2) .5596(2) .0495(9) aniso . . . C 1 .
C3' .0923(6) .2619(2) .5604(2) .0547(9) aniso . . . C 1 .
C4' .2294(7) .1981(2) .5806(2) .0620(10) aniso . . . C 1 .
C5' .4261(6) .2209(2) .6002(2) .0620(10) aniso . . . C 1 .
C6' .4860(5) .3089(2) .6003(2) .0550(10) aniso . . . C 1 .
F2' .0213(4) .4119(2) .54180(10) .0713(8) aniso . . . F 0.919(6) 1
F6' .666(4) .331(2) .605(2) .100(10) aniso . . . F 0.081(6) 2
H2 .7058(5) .6843(2) .50790(10) .054 iso calc C2 R H 1 .
H3A .3921(5) .6407(2) .5558(2) .057 iso calc C3 R H 1 .
H3B .3892(5) .6314(2) .4825(2) .057 iso calc C3 R H 1 .
H4 .3431(4) .4874(2) .49490(10) .055 iso calc N4 R H 1 .
H6 .3387(6) .4341(2) .6912(2) .072 iso calc C6 R H 1 .
H7 .4637(8) .4842(3) .7851(2) .085 iso calc C7 R H 1 .
H8 .7442(7) .5798(3) .7847(2) .086 iso calc C8 R H 1 .
H9 .8736(6) .6359(2) .6950(2) .074 iso calc C9 R H 1 .
H10A .9180(10) .7180(10) .6110(10) .097 iso calc C10 R H 1 .
H10B 1.013(3) .682(2) .5487(2) .097 iso calc C10 R H 1 .
H10C 1.063(2) .6344(8) .6120(10) .097 iso calc C10 R H 1 .
H11A .9403(5) .5727(2) .47260(10) .062 iso calc C11 R H 1 .
H11B .7599(5) .5026(2) .47580(10) .062 iso calc C11 R H 1 .
H12 .6341(4) .5590(2) .38800(10) .064 iso calc N12 R H 1 .
H16 .4780(7) .5974(3) .3052(2) .085 iso calc C16 R H 1 .
H18 .6990(6) .8183(2) .1974(2) .081 iso calc C18 R H 1 .
H19 .8967(6) .7948(2) .2920(2) .076 iso calc C19 R H 1 .
H2' .0650(5) .3932(2) .5453(2) .062 iso calc C2' R H 0.081(6) 2
H3' -.0407(6) .2464(2) .5476(2) .068 iso calc C3' R H 1 .
H4' .1890(7) .1385(2) .5811(2) .078 iso calc C4' R H 1 .
H5' .5181(6) .1769(2) .6133(2) .078 iso calc C5' R H 1 .
H6' .6175(5) .3240(2) .6148(2) .068 iso calc C6' R H 0.919(6) 1

loop_
_atom_site_aniso_label
_atom_site_aniso_U_11
_atom_site_aniso_U_22
_atom_site_aniso_U_33
_atom_site_aniso_U_12
_atom_site_aniso_U_13
_atom_site_aniso_U_23
Cl .0693(5) .0575(4) .0536(4) -.0119(4) -.0111(4) -.0026(4)
N1 .0470(10) .0600(10) .0470(10) -.0110(10) -.0030(10) -.0030(10)
C2 .0450(10) .0400(10) .0460(10) -.0010(10) -.0010(10) .0000(10)
C3 .045(2) .0400(10) .052(2) .0000(10) -.0020(10) .0050(10)
N4 .0460(10) .0410(10) .0460(10) -.0040(10) -.0060(10) .0000(10)
C5 .0420(10) .0430(10) .0430(10) .0010(10) .0000(10) .0010(10)
C5a .0500(10) .0420(10) .0410(10) -.0010(10) -.0010(10) -.0010(10)
C6 .069(2) .057(2) .048(2) -.006(2) .002(2) .002(2)
C7 .087(2) .073(2) .045(2) .000(2) .003(2) .005(2)
C8 .085(2) .073(2) .049(2) -.001(2) -.014(2) -.011(2)
C9 .062(2) .064(2) .051(2) -.006(2) -.007(2) -.008(2)
C9a .0490(10) .0460(10) .0450(10) .0000(10) .0000(10) -.0070(10)
C10 .058(2) .110(3) .066(2) -.036(2) -.006(2) -.002(2)
C11 .052(2) .0470(10) .050(2) .0020(10) .0020(10) .0000(10)
N12 .0550(10) .0510(10) .0460(10) -.0060(10) .0000(10) .0020(10)
C13 .056(2) .0440(10) .0460(10) -.0020(10) .0060(10) -.0080(10)
O14 .0700(10) .0640(10) .0620(10) -.0210(10) -.0020(10) -.0030(10)
C15 .061(2) .0460(10) .0440(10) .002(2) .0070(10) -.0020(10)
C16 .088(3) .058(2) .059(2) -.017(2) -.008(2) .003(2)
S17 .1128(9) .0829(7) .0607(5) -.0138(7) -.0192(6) .0109(5)
C18 .082(2) .058(2) .053(2) .000(2) .014(2) .011(2)
C19 .070(2) .054(2) .059(2) -.005(2) .016(2) .004(2)
C1' .0470(10) .0430(10) .0440(10) -.0010(10) .0000(10) .0050(10)
C2' .049(2) .050(2) .050(2) -.0020(10) -.0060(10) .005(2)
C3' .061(2) .049(2) .054(2) -.010(2) .001(2) .000(2)
C4' .083(2) .044(2) .060(2) -.010(2) .008(2) -.004(2)
C5' .071(2) .044(2) .071(2) .008(2) -.002(2) .004(2)
C6' .052(2) .052(2) .060(2) .003(2) -.002(2) .007(2)
F2' .0540(10) .0590(10) .101(2) .0000(10) -.0220(10) .0170(10)
F6' .040(10) .07(2) .18(3) -.020(10) -.03(2) .00(2)

loop_
_atom_type_symbol
_atom_type_scat_dispersion_real
_atom_type_scat_dispersion_imag
_atom_type_scat_source
C .0181 .0091 'IT.4 Tab.2.2B and 2.3.1'
H .0000 .0000 'IT.4 Tab.2.2B and 2.3.1'
N .0311 .0180 'IT.4 Tab.2.2B and 2.3.1'
O .0492 .0322 'IT.4 Tab.2.2B and 2.3.1'
F .0727 .0534 'IT.4 Tab.2.2B and 2.3.1'
S .3331 .5567 'IT.4 Tab.2.2B and 2.3.1'
Cl .3639 .7018 'IT.4 Tab.2.2B and 2.3.1'

loop_
_geom_angle_atom_site_label_1
_geom_angle_atom_site_label_2
_geom_angle_atom_site_label_3
_geom_angle
_geom_angle_publ_flag
C9a N1 C10 118.5(3) no
C2 N1 C10 110.7(3) no
C2 N1 C9a 127.2(3) no
N1 C2 H2 106.9 no
N1 C2 C11 110.6(2) no
N1 C2 C3 111.8(3) no
C11 C2 H2 106.9 no
C3 C2 H2 106.9 no
C3 C2 C11 113.3(3) no
C2 C3 H3B 109.2 no
C2 C3 H3A 109.2 no
C2 C3 N4 111.9(2) no
H3A C3 H3B 107.9 no
N4 C3 H3B 109.2 no
N4 C3 H3A 109.2 no
C3 N4 H4 118.5 no
C3 N4 C5 123.0(2) no
C5 N4 H4 118.5 no
N4 C5 C1' 118.3(3) no
N4 C5 C5a 122.7(3) no
C5a C5 C1' 119.0(3) no
C5 C5a C9a 124.9(3) no
C5 C5a C6 115.8(3) no
C6 C5a C9a 119.3(3) no
C5a C6 H6 118.5 no
C5a C6 C7 123.1(3) no
C7 C6 H6 118.5 no
C6 C7 H7 121.2 no
C6 C7 C8 117.6(4) no
C8 C7 H7 121.2 no
C7 C8 H8 118.9 no
C7 C8 C9 122.2(4) no
C9 C8 H8 118.9 no
C8 C9 H9 118.7 no
C8 C9 C9a 122.7(3) no
C9a C9 H9 118.7 no
C5a C9a C9 115.1(3) no
N1 C9a C9 118.7(3) no
N1 C9a C5a 126.1(3) no
N1 C10 H10C 109.5 no
N1 C10 H10B 109.5 no
N1 C10 H10A 109.5 no
H10B C10 H10C 109.5 no
H10A C10 H10C 109.5 no
H10A C10 H10B 109.5 no
C2 C11 H11B 109.4 no
C2 C11 H11A 109.5 no
C2 C11 N12 110.9(2) no
H11A C11 H11B 108.0 no
N12 C11 H11B 109.5 no
N12 C11 H11A 109.5 no
C11 N12 H12 119.1 no
C11 N12 C13 121.9(3) no
C13 N12 H12 119.1 no
N12 C13 C15 117.2(3) no
N12 C13 O14 122.0(3) no
O14 C13 C15 120.8(3) no
C13 C15 C19 122.5(3) no
C13 C15 C16 125.9(3) no
C16 C15 C19 111.4(3) no
C15 C16 H16 124.0 no
C15 C16 S17 111.9(3) no
S17 C16 H16 124.0 no
C16 S17 C18 93.0(2) no
S17 C18 H18 124.9 no
S17 C18 C19 110.2(3) no
C19 C18 H18 124.9 no
C15 C19 C18 113.4(3) no
C18 C19 H19 123.3 no
C15 C19 H19 123.3 no
C5 C1' C6' 120.8(3) no
C5 C1' C2' 121.9(3) no
C2' C1' C6' 117.3(3) no
C1' C2' H2' 118.9 no
C1' C2' F2' 119.3(3) no
C1' C2' C3' 122.2(3) no
C3' C2' H2' 118.9 no
C3' C2' F2' 118.5(3) no
C2' C3' H3' 120.7 no
C2' C3' C4' 118.5(3) no
C4' C3' H3' 120.7 no
C3' C4' H4' 119.6 no
C3' C4' C5' 120.9(4) no
C5' C4' H4' 119.6 no
C4' C5' H5' 120.1 no
C4' C5' C6' 119.9(3) no
C6' C5' H5' 120.1 no
C1' C6' C5' 121.2(3) no
C5' C6' H6' 119.4 no
C5' C6' F6' 122.0(10) no
C1' C6' H6' 119.4 no
C1' C6' F6' 114.0(10) no

loop_
_geom_bond_atom_site_label_1
_geom_bond_atom_site_label_2
_geom_bond_distance
_geom_bond_publ_flag
N1 C2 1.468(4) no
N1 C9a 1.368(4) no
N1 C10 1.468(5) no
C2 C3 1.513(4) no
C2 C11 1.535(4) no
C2 H2 .980 no
C3 N4 1.453(4) no
C3 H3A .970 no
C3 H3B .970 no
N4 C5 1.292(4) no
N4 H4 .860 no
C5 C5a 1.459(4) no
C5 C1' 1.479(4) no
C5a C6 1.406(4) no
C5a C9a 1.441(4) no
C6 C7 1.361(5) no
C6 H6 .930 no
C7 C8 1.377(6) no
C7 H7 .930 no
C8 C9 1.355(5) no
C8 H8 .930 no
C9 C9a 1.419(4) no
C9 H9 .930 no
C10 H10A .960 no
C10 H10B .960 no
C10 H10C .960 no
C11 N12 1.441(4) no
C11 H11A .970 no
C11 H11B .970 no
N12 C13 1.336(4) no
N12 H12 .860 no
C13 O14 1.239(4) no
C13 C15 1.489(4) no
C15 C16 1.357(5) no
C15 C19 1.418(5) no
C16 S17 1.693(4) no
C16 H16 .930 no
S17 C18 1.696(4) no
C18 C19 1.370(5) no
C18 H18 .930 no
C19 H19 .930 no
C1' C2' 1.398(4) no
C1' C6' 1.386(5) no
C2' C3' 1.381(5) no
C2' F2' 1.331(4) no
C2' H2' .930 no
C3' C4' 1.373(5) no
C3' H3' .930 no
C4' C5' 1.379(6) no
C4' H4' .930 no
C5' C6' 1.375(5) no
C5' H5' .930 no
C6' F6' 1.21(3) no
C6' H6' .930 no

loop_
_geom_hbond_atom_site_label_D
_geom_hbond_atom_site_label_H
_geom_hbond_atom_site_label_A
_geom_hbond_distance_DH
_geom_hbond_distance_HA
_geom_hbond_distance_DA
_geom_hbond_angle_DHA
_geom_hbond_publ_flag
N4 H4 Cl 0.86 2.24 3.022(3) 152 y
N12 H12 Cl 0.86 2.50 3.268(3) 150 y

loop_
_geom_torsion_atom_site_label_1
_geom_torsion_atom_site_label_2
_geom_torsion_atom_site_label_3
_geom_torsion_atom_site_label_4
_geom_torsion
_geom_torsion_publ_flag
C9a N1 C10 H10A -64.1 no
C2 N1 C10 H10A 96.0 no
C9a N1 C10 H10B 175.9 no
C2 N1 C10 H10B -24.0 no
C9a N1 C10 H10C 55.9 no
C2 N1 C10 H10C -144.0 no
C10 N1 C9a C5a -173.7(3) no
C2 N1 C9a C5a 29.8(5) yes
C10 N1 C9a C9 2.1(4) yes
C2 N1 C9a C9 -154.4(3) no
C9a N1 C2 H2 126.8 no
C9a N1 C2 C11 -117.2(3) no
C9a N1 C2 C3 10.1(4) yes
C10 N1 C2 H2 -31.2 no
C10 N1 C2 C11 84.8(3) no
C10 N1 C2 C3 -147.9(3) no
N1 C2 C11 N12 -169.3(2) yes
N1 C2 C11 H11A -48.4 no
N1 C2 C11 H11B 69.8 no
N1 C2 C3 N4 -72.5(3) yes
N1 C2 C3 H3A 48.6 no
N1 C2 C3 H3B 166.4 no
C3 C2 C11 N12 64.2(3) no
C3 C2 C11 H11A -174.9 no
C3 C2 C11 H11B -56.7 no
C11 C2 C3 H3B -67.8 no
C11 C2 C3 H3A 174.4 no
C11 C2 C3 N4 53.3(3) yes
H2 C2 C3 H3B 49.7 no
H2 C2 C3 H3A -68.1 no
H2 C2 C3 N4 170.8 no
H2 C2 C11 H11B -174.2 no
H2 C2 C11 H11A 67.6 no
H2 C2 C11 N12 -53.3 no
C2 C3 N4 C5 71.7(3) yes
C2 C3 N4 H4 -108.3 no
H3A C3 N4 H4 130.6 no
H3A C3 N4 C5 -49.4 no
H3B C3 N4 H4 12.8 no
H3B C3 N4 C5 -167.3 no
C3 N4 C5 C5a -3.0(4) yes
C3 N4 C5 C1' 177.7(3) no
H4 N4 C5 C1' -2.3 no
H4 N4 C5 C5a 177.1 no
N4 C5 C1' C2' -49.5(4) yes
N4 C5 C1' C6' 130.0(3) no
N4 C5 C5a C6 146.9(3) no
N4 C5 C5a C9a -34.8(4) yes
C5a C5 C1' C2' 131.1(3) no
C5a C5 C1' C6' -49.4(4) no
C1' C5 C5a C9a 144.6(3) no
C1' C5 C5a C6 -33.7(4) no
C5 C5a C9a N1 -.2(5) yes
C6 C5a C9a N1 178.1(3) no
C5 C5a C9a C9 -176.2(3) no
C5 C5a C6 C7 179.0(3) no
C5 C5a C6 H6 -1.0 no
C6 C5a C9a C9 2.1(4) no
C9a C5a C6 H6 -179.4 no
C9a C5a C6 C7 .6(5) no
C5a C6 C7 C8 -3.4(6) no
C5a C6 C7 H7 176.6 no
H6 C6 C7 H7 -3.4 no
H6 C6 C7 C8 176.6 no
C6 C7 C8 C9 3.6(6) no
C6 C7 C8 H8 -176.4 no
H7 C7 C8 H8 3.6 no
H7 C7 C8 C9 -176.4 no
C7 C8 C9 C9a -.9(6) no
C7 C8 C9 H9 179.2 no
H8 C8 C9 H9 -.9 no
H8 C8 C9 C9a 179.1 no
C8 C9 C9a C5a -2.0(5) no
C8 C9 C9a N1 -178.3(3) no
H9 C9 C9a C5a 178.0 no
H9 C9 C9a N1 1.7 no
C2 C11 N12 C13 80.0(3) yes
C2 C11 N12 H12 -100.0 no
H11A C11 N12 H12 139.1 no
H11A C11 N12 C13 -40.9 no
H11B C11 N12 H12 20.8 no
H11B C11 N12 C13 -159.2 no
C11 N12 C13 O14 2.3(5) no
C11 N12 C13 C15 -175.5(3) yes
H12 N12 C13 C15 4.5 no
H12 N12 C13 O14 -177.6 no
N12 C13 C15 C16 5.7(5) no
N12 C13 C15 C19 -178.8(3) no
O14 C13 C15 C16 -172.1(3) no
O14 C13 C15 C19 3.3(5) no
C13 C15 C19 H19 3.6 no
C13 C15 C19 C18 -176.5(3) no
C13 C15 C16 S17 176.4(3) no
C13 C15 C16 H16 -3.6 no
C16 C15 C19 H19 179.6 no
C16 C15 C19 C18 -.4(4) no
C19 C15 C16 H16 -179.5 no
C19 C15 C16 S17 .5(4) no
C15 C16 S17 C18 -.4(3) no
H16 C16 S17 C18 179.6 no
C16 S17 C18 C19 .2(3) no
C16 S17 C18 H18 -179.8 no
S17 C18 C19 C15 .1(4) no
S17 C18 C19 H19 -179.9 no
H18 C18 C19 C15 -179.9 no
H18 C18 C19 H19 .1 no
C5 C1' C6' F6' -13(2) no
C5 C1' C6' H6' 1.9 no
C5 C1' C6' C5' -178.1(3) no
C5 C1' C2' C3' 179.5(3) no
C5 C1' C2' F2' -3.6(5) no
C5 C1' C2' H2' -.5 no
C2' C1' C6' F6' 166(2) no
C2' C1' C6' H6' -178.6 no
C2' C1' C6' C5' 1.5(5) no
C6' C1' C2' H2' -180.0 no
C6' C1' C2' F2' 176.9(3) no
C6' C1' C2' C3' .0(5) no
C1' C2' C3' C4' -1.0(5) no
C1' C2' C3' H3' 179.0 no
F2' C2' C3' H3' 2.1 no
F2' C2' C3' C4' -177.9(3) no
H2' C2' C3' H3' -1.0 no
H2' C2' C3' C4' 179.0 no
C2' C3' C4' C5' .6(5) no
C2' C3' C4' H4' -179.4 no
H3' C3' C4' H4' .6 no
H3' C3' C4' C5' -179.4 no
C3' C4' C5' C6' .8(6) no
C3' C4' C5' H5' -179.2 no
H4' C4' C5' H5' .8 no
H4' C4' C5' C6' -179.2 no
C4' C5' C6' C1' -1.9(6) no
C4' C5' C6' F6' -164(2) no
C4' C5' C6' H6' 178.1 no
H5' C5' C6' C1' 178.1 no
H5' C5' C6' H6' -1.9 no
H5' C5' C6' F6' 14.8 no
